data_7215302
loop_
_publ_author_name
'Cui, Ke-Hui'
'Yao, Shi-Yan'
'Li, Hai-Qin'
'Li, Yan-Tao'
'Zhao, Hai-Ping'
'Jiang, Chun-Jie'
'Tian, Yun-Qi'

_publ_section_title
;
 Acentric and chiral four-connected metal--organic frameworks based on the
 racemic binaphthol-like chiral ligand of 4-(1-H(or
 methyl)-imidaozol-1-yl)benzoic acid
;
_journal_issue 10
_journal_name_full CrystEngComm
_journal_page_first 3432
_journal_paper_doi 10.1039/c0ce00789g
_journal_volume 13
_journal_year 2011
_chemical_formula_moiety 'C30.80 H37.8 Cd N6.20 O6.20'
_chemical_formula_sum 'C30.8 H37.8 Cd N6.2 O6.2'
_chemical_formula_weight 706.47
_chemical_name_systematic
;
?
;
_space_group_IT_number 41
_symmetry_cell_setting orthorhombic
_symmetry_space_group_name_Hall 'A 2 -2ab'
_symmetry_space_group_name_H-M 'A b a 2'
_atom_sites_solution_hydrogens geom
_atom_sites_solution_primary direct
_atom_sites_solution_secondary difmap
_audit_creation_method SHELXL-97
_cell_angle_alpha 90.00
_cell_angle_beta 90.00
_cell_angle_gamma 90.00
_cell_formula_units_Z 8
_cell_length_a 15.573(2)
_cell_length_b 19.416(3)
_cell_length_c 19.664(3)
_cell_measurement_reflns_used 80
_cell_measurement_temperature 293(2)
_cell_measurement_theta_max 30.85
_cell_measurement_theta_min 1.52
_cell_volume 5945.7(15)
_computing_cell_refinement 'SAINT (Bruker, 1999)'
_computing_data_collection 'SMART (Bruker, 1997)'
_computing_data_reduction SAINT
_computing_structure_refinement 'SHELXL-97 (Sheldrick, 1997)'
_computing_structure_solution 'SHELXS-97 (Sheldrick, 1997)'
_diffrn_ambient_temperature 293(2)
_diffrn_measured_fraction_theta_full 0.997
_diffrn_measured_fraction_theta_max 0.997
_diffrn_measurement_device_type 'CCD area detector'
_diffrn_measurement_method 'omega scans'
_diffrn_radiation_monochromator graphite
_diffrn_radiation_source 'fine-focus sealed tube'
_diffrn_radiation_type MoK\a
_diffrn_radiation_wavelength 0.71073
_diffrn_reflns_av_R_equivalents 0.0688
_diffrn_reflns_av_sigmaI/netI 0.0771
_diffrn_reflns_limit_h_max 16
_diffrn_reflns_limit_h_min -12
_diffrn_reflns_limit_k_max 20
_diffrn_reflns_limit_k_min -20
_diffrn_reflns_limit_l_max 20
_diffrn_reflns_limit_l_min -20
_diffrn_reflns_number 11183
_diffrn_reflns_theta_full 22.24
_diffrn_reflns_theta_max 22.24
_diffrn_reflns_theta_min 1.97
_exptl_absorpt_coefficient_mu 0.780
_exptl_absorpt_correction_T_max 0.92
_exptl_absorpt_correction_T_min 0.80
_exptl_absorpt_correction_type multi-scan
_exptl_absorpt_process_details '(SADABS; Bruker, 2000)'
_exptl_crystal_colour colourless
_exptl_crystal_density_diffrn 1.406
_exptl_crystal_density_method 'not measured'
_exptl_crystal_description block
_exptl_crystal_F_000 2568
_exptl_crystal_size_max 0.30
_exptl_crystal_size_mid 0.20
_exptl_crystal_size_min 0.10
_refine_diff_density_max 0.509
_refine_diff_density_min -0.359
_refine_diff_density_rms 0.071
_refine_ls_abs_structure_details 'Flack H D (1983), Acta Cryst. A39, 876-881'
_refine_ls_abs_structure_Flack 0.10(4)
_refine_ls_extinction_method none
_refine_ls_goodness_of_fit_ref 1.048
_refine_ls_hydrogen_treatment constr
_refine_ls_matrix_type full
_refine_ls_number_parameters 280
_refine_ls_number_reflns 3653
_refine_ls_number_restraints 1
_refine_ls_restrained_S_all 1.048
_refine_ls_R_factor_all 0.0665
_refine_ls_R_factor_gt 0.0451
_refine_ls_shift/su_max 0.003
_refine_ls_shift/su_mean 0.001
_refine_ls_structure_factor_coef Fsqd
_refine_ls_weighting_details 'calc w=1/[\s^2^(Fo^2^)+(0.0206P)^2^+0.0000P] where P=(Fo^2^+2Fc^2^)/3'
_refine_ls_weighting_scheme calc
_refine_ls_wR_factor_gt 0.0785
_refine_ls_wR_factor_ref 0.0840
_reflns_number_gt 2501
_reflns_number_total 3653
_reflns_threshold_expression >2sigma(I)
_cod_data_source_file c0ce00789g.txt
_cod_data_source_block 6
_cod_depositor_comments
;
The following automatic conversions were performed:

'_exptl_absorpt_correction_type' value 'MULTI-SCAN' changed to
'multi-scan' according to
/usr/data/users/saulius/automatic-downloads/retrospective/RSC/lib/dictionaries/cif_core.dic
dictionary named 'cif_core.dic' version 2.4.2 from 2011-04-26.

Automatic conversion script
Id: cif_fix_values 2281 2013-09-26 08:29:07Z andrius 
;
_cod_original_cell_volume 5945.8(15)
_cod_original_sg_symbol_H-M Aba2
_cod_original_formula_sum 'C30.80 H37.8 Cd N6.20 O6.20'
_cod_database_code 7215302

loop_
_symmetry_equiv_pos_as_xyz
'x, y, z'
'-x, -y, z'
'x+1/2, -y+1/2, z'
'-x+1/2, y+1/2, z'
'x, y+1/2, z+1/2'
'-x, -y+1/2, z+1/2'
'x+1/2, -y+1, z+1/2'
'-x+1/2, y+1, z+1/2'

loop_
_atom_site_label
_atom_site_type_symbol
_atom_site_fract_x
_atom_site_fract_y
_atom_site_fract_z
_atom_site_U_iso_or_equiv
_atom_site_adp_type
_atom_site_occupancy
_atom_site_symmetry_multiplicity
_atom_site_calc_flag
_atom_site_refinement_flags
Cd1 Cd 1.00612(4) 0.77264(2) 0.55798(6) 0.04078(17) Uani 1 1 d .
C1 C 0.8966(6) 0.8795(4) 0.5547(8) 0.052(2) Uani 1 1 d .
C2 C 0.8267(6) 0.9321(4) 0.5463(7) 0.054(3) Uani 1 1 d .
C3 C 0.7425(5) 0.9125(4) 0.5406(5) 0.053(3) Uani 1 1 d .
H3A H 0.7279 0.8662 0.5430 0.064 Uiso 1 1 calc R
C4 C 0.6793(6) 0.9614(4) 0.5313(5) 0.058(3) Uani 1 1 d .
H4A H 0.6221 0.9481 0.5287 0.070 Uiso 1 1 calc R
C5 C 0.7013(7) 1.0314(5) 0.5258(4) 0.052(3) Uani 1 1 d .
C6 C 0.7868(7) 1.0509(5) 0.5300(5) 0.072(4) Uani 1 1 d .
H6A H 0.8020 1.0970 0.5263 0.086 Uiso 1 1 calc R
C7 C 0.8492(5) 1.0013(5) 0.5397(5) 0.061(4) Uani 1 1 d .
H7A H 0.9066 1.0141 0.5419 0.074 Uiso 1 1 calc R
C8 C 0.8383(6) 0.6577(4) 0.6144(4) 0.057(3) Uani 1 1 d .
H8A H 0.8606 0.7007 0.6308 0.086 Uiso 1 1 calc R
H8B H 0.8447 0.6231 0.6489 0.086 Uiso 1 1 calc R
H8C H 0.7786 0.6629 0.6034 0.086 Uiso 1 1 calc R
C9 C 0.8876(6) 0.6360(4) 0.5510(7) 0.047(2) Uani 1 1 d .
C10 C 0.9301(6) 0.5761(5) 0.4654(5) 0.056(3) Uani 1 1 d .
H10A H 0.9330 0.5426 0.4316 0.067 Uiso 1 1 calc R
C11 C 0.9844(6) 0.6267(5) 0.4736(4) 0.051(2) Uani 1 1 d .
H11A H 1.0333 0.6354 0.4477 0.062 Uiso 1 1 calc R
C21 C 1.1296(6) 0.7741(5) 0.4623(6) 0.051(3) Uani 1 1 d .
C22 C 1.1998(6) 0.7737(5) 0.4070(4) 0.045(2) Uani 1 1 d .
C23 C 1.1842(7) 0.7874(6) 0.3422(5) 0.072(4) Uani 1 1 d .
H23A H 1.1282 0.7957 0.3278 0.086 Uiso 1 1 calc R
C24 C 1.2490(10) 0.7893(5) 0.2974(7) 0.070(3) Uani 1 1 d .
H24A H 1.2373 0.8031 0.2531 0.084 Uiso 1 1 calc R
C25 C 1.3307(6) 0.7719(5) 0.3137(5) 0.051(3) Uani 1 1 d .
C26 C 1.3497(6) 0.7554(4) 0.3785(5) 0.050(3) Uani 1 1 d .
H26A H 1.4056 0.7443 0.3910 0.061 Uiso 1 1 calc R
C27 C 1.2827(6) 0.7554(4) 0.4272(5) 0.053(3) Uani 1 1 d .
H27A H 1.2937 0.7433 0.4722 0.063 Uiso 1 1 calc R
C28 C 1.1624(7) 0.6993(5) 0.6764(5) 0.081(3) Uani 1 1 d .
H28A H 1.1476 0.6888 0.6301 0.122 Uiso 1 1 calc R
H28B H 1.1620 0.6577 0.7028 0.122 Uiso 1 1 calc R
H28C H 1.2187 0.7195 0.6778 0.122 Uiso 1 1 calc R
C29 C 1.0988(6) 0.7487(5) 0.7048(6) 0.056(3) Uani 1 1 d .
C30 C 0.9850(7) 0.8080(5) 0.7162(5) 0.075(3) Uani 1 1 d .
H30A H 0.9331 0.8301 0.7074 0.090 Uiso 1 1 calc R
C31 C 1.0263(7) 0.8094(6) 0.7762(5) 0.089(4) Uani 1 1 d .
H31A H 1.0073 0.8301 0.8161 0.107 Uiso 1 1 calc R
N1 N 0.9547(4) 0.6655(3) 0.5290(4) 0.048(2) Uani 1 1 d .
N2 N 0.8679(5) 0.5803(4) 0.5150(4) 0.047(2) Uani 1 1 d .
N3 N 1.0305(6) 0.7691(4) 0.6694(5) 0.048(3) Uani 1 1 d .
N4 N 1.0999(5) 0.7756(5) 0.7673(3) 0.059(2) Uani 1 1 d .
O1 O 0.8713(3) 0.8187(3) 0.5664(4) 0.0513(17) Uani 1 1 d .
O2 O 0.9731(3) 0.8951(3) 0.5501(6) 0.065(2) Uani 1 1 d .
O3 O 1.1481(4) 0.7652(3) 0.5246(3) 0.0577(18) Uani 1 1 d .
O4 O 1.0548(6) 0.7837(4) 0.4401(4) 0.058(2) Uani 1 1 d .

loop_
_atom_site_aniso_label
_atom_site_aniso_U_11
_atom_site_aniso_U_22
_atom_site_aniso_U_33
_atom_site_aniso_U_23
_atom_site_aniso_U_13
_atom_site_aniso_U_12
Cd1 0.0333(3) 0.0483(3) 0.0408(3) -0.0002(7) -0.0013(6) -0.0005(4)
C1 0.051(6) 0.048(5) 0.058(6) -0.021(9) -0.023(10) -0.003(5)
C2 0.052(6) 0.025(5) 0.086(9) 0.010(6) 0.020(7) 0.006(5)
C3 0.032(5) 0.045(5) 0.082(10) 0.007(5) 0.001(6) 0.003(5)
C4 0.044(6) 0.035(5) 0.097(10) 0.005(6) 0.002(5) -0.006(5)
C5 0.051(7) 0.052(6) 0.052(6) -0.010(5) 0.002(5) 0.002(6)
C6 0.044(6) 0.040(6) 0.131(12) 0.004(6) 0.004(7) -0.005(6)
C7 0.037(5) 0.065(6) 0.083(12) -0.016(7) 0.001(5) 0.012(6)
C8 0.060(7) 0.048(6) 0.064(6) -0.008(5) 0.004(6) -0.010(5)
C9 0.059(6) 0.035(5) 0.048(6) 0.029(7) 0.005(8) 0.008(5)
C10 0.056(7) 0.052(7) 0.058(7) -0.020(5) -0.002(6) 0.011(6)
C11 0.061(7) 0.049(5) 0.044(5) 0.002(5) 0.007(6) -0.007(6)
C21 0.025(6) 0.046(6) 0.082(8) -0.010(6) 0.003(6) -0.011(6)
C22 0.029(5) 0.060(6) 0.046(6) -0.012(6) 0.007(4) -0.003(6)
C23 0.049(8) 0.148(12) 0.019(6) -0.011(7) 0.002(6) -0.008(7)
C24 0.051(6) 0.112(9) 0.047(8) 0.001(7) -0.002(7) 0.010(10)
C25 0.051(7) 0.066(8) 0.037(7) 0.015(6) 0.010(6) -0.008(6)
C26 0.029(6) 0.065(7) 0.057(7) 0.009(5) 0.017(5) 0.002(5)
C27 0.055(7) 0.059(7) 0.045(6) -0.005(5) -0.010(5) 0.002(6)
C28 0.093(9) 0.087(8) 0.063(7) 0.004(6) 0.003(7) 0.034(8)
C29 0.032(6) 0.073(8) 0.064(8) 0.013(6) 0.003(6) 0.010(6)
C30 0.054(7) 0.099(8) 0.072(7) -0.021(6) -0.011(6) 0.024(7)
C31 0.065(8) 0.163(12) 0.039(6) -0.023(6) -0.010(6) 0.027(8)
N1 0.024(4) 0.055(5) 0.064(6) 0.005(4) -0.001(4) -0.007(4)
N2 0.046(5) 0.034(5) 0.061(5) -0.011(4) 0.010(4) -0.010(4)
N3 0.042(7) 0.056(5) 0.047(5) -0.012(4) -0.007(4) -0.002(5)
N4 0.044(6) 0.104(6) 0.030(5) -0.015(5) 0.001(4) 0.021(6)
O1 0.035(3) 0.058(4) 0.061(4) -0.017(5) -0.013(4) 0.002(3)
O2 0.039(4) 0.057(3) 0.098(6) 0.012(5) -0.010(6) 0.000(3)
O3 0.049(4) 0.087(5) 0.037(4) 0.001(4) 0.002(3) 0.007(4)
O4 0.037(6) 0.084(6) 0.053(5) 0.020(4) 0.006(4) -0.001(5)

loop_
_atom_type_symbol
_atom_type_description
_atom_type_scat_dispersion_real
_atom_type_scat_dispersion_imag
_atom_type_scat_source
C C 0.0033 0.0016 'International Tables Vol C Tables 4.2.6.8 and 6.1.1.4'
H H 0.0000 0.0000 'International Tables Vol C Tables 4.2.6.8 and 6.1.1.4'
N N 0.0061 0.0033 'International Tables Vol C Tables 4.2.6.8 and 6.1.1.4'
O O 0.0106 0.0060 'International Tables Vol C Tables 4.2.6.8 and 6.1.1.4'
Cd Cd -0.8075 1.2024 'International Tables Vol C Tables 4.2.6.8 and 6.1.1.4'

loop_
_geom_angle_atom_site_label_1
_geom_angle_atom_site_label_2
_geom_angle_atom_site_label_3
_geom_angle
_geom_angle_site_symmetry_3
N3 Cd1 O1 95.6(3) .
N3 Cd1 N1 106.0(3) .
O1 Cd1 N1 93.0(2) .
N3 Cd1 O3 96.5(3) .
O1 Cd1 O3 157.3(2) .
N1 Cd1 O3 101.9(2) .
N3 Cd1 O2 97.4(3) .
O1 Cd1 O2 55.23(19) .
N1 Cd1 O2 142.4(2) .
O3 Cd1 O2 104.2(2) .
N3 Cd1 O4 151.9(3) .
O1 Cd1 O4 108.6(3) .
N1 Cd1 O4 87.3(3) .
O3 Cd1 O4 56.0(2) .
O2 Cd1 O4 85.4(3) .
N3 Cd1 C1 99.0(4) .
O1 Cd1 C1 28.0(2) .
N1 Cd1 C1 118.1(2) .
O3 Cd1 C1 130.4(3) .
O2 Cd1 C1 27.28(19) .
O4 Cd1 C1 96.1(4) .
N3 Cd1 C21 124.6(3) .
O1 Cd1 C21 134.6(3) .
N1 Cd1 C21 94.9(3) .
O3 Cd1 C21 28.2(2) .
O2 Cd1 C21 95.5(3) .
O4 Cd1 C21 27.8(3) .
C1 Cd1 C21 115.4(4) .
O2 C1 O1 122.9(8) .
O2 C1 C2 121.7(8) .
O1 C1 C2 115.4(8) .
O2 C1 Cd1 65.0(4) .
O1 C1 Cd1 58.2(4) .
C2 C1 Cd1 171.2(7) .
C3 C2 C7 120.0(8) .
C3 C2 C1 120.9(8) .
C7 C2 C1 119.0(8) .
C2 C3 C4 120.2(8) .
C2 C3 H3A 119.9 .
C4 C3 H3A 119.9 .
C3 C4 C5 120.1(8) .
C3 C4 H4A 119.9 .
C5 C4 H4A 119.9 .
C6 C5 C4 119.5(9) .
C6 C5 N2 122.8(9) 4_655
C4 C5 N2 117.6(9) 4_655
C7 C6 C5 119.6(9) .
C7 C6 H6A 120.2 .
C5 C6 H6A 120.2 .
C6 C7 C2 120.5(8) .
C6 C7 H7A 119.7 .
C2 C7 H7A 119.7 .
C9 C8 H8A 109.5 .
C9 C8 H8B 109.5 .
H8A C8 H8B 109.5 .
C9 C8 H8C 109.5 .
H8A C8 H8C 109.5 .
H8B C8 H8C 109.5 .
N1 C9 N2 112.2(10) .
N1 C9 C8 124.7(10) .
N2 C9 C8 123.0(8) .
C11 C10 N2 108.9(8) .
C11 C10 H10A 125.6 .
N2 C10 H10A 125.6 .
C10 C11 N1 106.6(8) .
C10 C11 H11A 126.7 .
N1 C11 H11A 126.7 .
O4 C21 O3 124.4(9) .
O4 C21 C22 114.4(9) .
O3 C21 C22 121.2(8) .
O4 C21 Cd1 65.3(5) .
O3 C21 Cd1 59.1(4) .
C22 C21 Cd1 179.0(7) .
C23 C22 C27 119.7(9) .
C23 C22 C21 123.2(9) .
C27 C22 C21 117.1(8) .
C22 C23 C24 119.9(11) .
C22 C23 H23A 120.0 .
C24 C23 H23A 120.0 .
C23 C24 C25 123.1(11) .
C23 C24 H24A 118.5 .
C25 C24 H24A 118.5 .
C26 C25 C24 119.3(11) .
C26 C25 N4 117.0(9) 8_744
C24 C25 N4 123.5(11) 8_744
C25 C26 C27 118.5(9) .
C25 C26 H26A 120.7 .
C27 C26 H26A 120.7 .
C22 C27 C26 119.2(8) .
C22 C27 H27A 120.4 .
C26 C27 H27A 120.4 .
C29 C28 H28A 109.5 .
C29 C28 H28B 109.5 .
H28A C28 H28B 109.5 .
C29 C28 H28C 109.5 .
H28A C28 H28C 109.5 .
H28B C28 H28C 109.5 .
N3 C29 N4 112.0(9) .
N3 C29 C28 121.8(10) .
N4 C29 C28 126.1(10) .
C31 C30 N3 110.4(9) .
C31 C30 H30A 124.8 .
N3 C30 H30A 124.8 .
N4 C31 C30 106.7(9) .
N4 C31 H31A 126.7 .
C30 C31 H31A 126.7 .
C9 N1 C11 107.1(8) .
C9 N1 Cd1 127.7(7) .
C11 N1 Cd1 124.2(6) .
C9 N2 C10 105.2(8) .
C9 N2 C5 128.8(9) 4_645
C10 N2 C5 125.9(8) 4_645
C29 N3 C30 102.9(9) .
C29 N3 Cd1 131.4(8) .
C30 N3 Cd1 123.4(7) .
C31 N4 C29 107.6(8) .
C31 N4 C25 126.6(8) 8_745
C29 N4 C25 125.7(9) 8_745
C1 O1 Cd1 93.7(5) .
C1 O2 Cd1 87.7(5) .
C21 O3 Cd1 92.8(5) .
C21 O4 Cd1 86.9(6) .

loop_
_geom_bond_atom_site_label_1
_geom_bond_atom_site_label_2
_geom_bond_distance
_geom_bond_site_symmetry_2
Cd1 N3 2.225(10) .
Cd1 O1 2.289(5) .
Cd1 N1 2.300(7) .
Cd1 O3 2.311(6) .
Cd1 O2 2.437(5) .
Cd1 O4 2.448(7) .
Cd1 C1 2.686(8) .
Cd1 C21 2.691(9) .
C1 O2 1.232(9) .
C1 O1 1.266(9) .
C1 C2 1.502(10) .
C2 C3 1.371(10) .
C2 C7 1.393(10) .
C3 C4 1.379(10) .
C3 H3A 0.9300 .
C4 C5 1.404(10) .
C4 H4A 0.9300 .
C5 C6 1.387(11) .
C5 N2 1.452(10) 4_655
C6 C7 1.381(11) .
C6 H6A 0.9300 .
C7 H7A 0.9300 .
C8 C9 1.524(13) .
C8 H8A 0.9600 .
C8 H8B 0.9600 .
C8 H8C 0.9600 .
C9 N1 1.268(9) .
C9 N2 1.329(11) .
C10 C11 1.307(10) .
C10 N2 1.378(10) .
C10 H10A 0.9300 .
C11 N1 1.404(9) .
C11 H11A 0.9300 .
C21 O4 1.258(11) .
C21 O3 1.272(10) .
C21 C22 1.542(11) .
C22 C23 1.324(12) .
C22 C27 1.396(12) .
C23 C24 1.340(16) .
C23 H23A 0.9300 .
C24 C25 1.355(15) .
C24 H24A 0.9300 .
C25 C26 1.347(12) .
C25 N4 1.417(11) 8_744
C26 C27 1.417(11) .
C26 H26A 0.9300 .
C27 H27A 0.9300 .
C28 C29 1.488(12) .
C28 H28A 0.9600 .
C28 H28B 0.9600 .
C28 H28C 0.9600 .
C29 N3 1.332(12) .
C29 N4 1.335(11) .
C30 C31 1.344(12) .
C30 N3 1.386(12) .
C30 H30A 0.9300 .
C31 N4 1.332(11) .
C31 H31A 0.9300 .
N2 C5 1.452(11) 4_645
N4 C25 1.417(11) 8_745

loop_
_geom_torsion_atom_site_label_1
_geom_torsion_atom_site_label_2
_geom_torsion_atom_site_label_3
_geom_torsion_atom_site_label_4
_geom_torsion
_geom_torsion_site_symmetry_1
_geom_torsion_site_symmetry_4
N3 Cd1 C1 O2 88.7(10) . .
O1 Cd1 C1 O2 173.8(15) . .
N1 Cd1 C1 O2 -157.7(8) . .
O3 Cd1 C1 O2 -17.9(12) . .
O4 Cd1 C1 O2 -67.5(10) . .
C21 Cd1 C1 O2 -46.5(10) . .
N3 Cd1 C1 O1 -85.1(8) . .
N1 Cd1 C1 O1 28.5(9) . .
O3 Cd1 C1 O1 168.3(6) . .
O2 Cd1 C1 O1 -173.8(15) . .
O4 Cd1 C1 O1 118.7(8) . .
C21 Cd1 C1 O1 139.6(7) . .
N3 Cd1 C1 C2 -131(7) . .
O1 Cd1 C1 C2 -45(6) . .
N1 Cd1 C1 C2 -17(7) . .
O3 Cd1 C1 C2 123(6) . .
O2 Cd1 C1 C2 141(7) . .
O4 Cd1 C1 C2 73(7) . .
C21 Cd1 C1 C2 94(7) . .
O2 C1 C2 C3 169.4(13) . .
O1 C1 C2 C3 -10(2) . .
Cd1 C1 C2 C3 32(7) . .
O2 C1 C2 C7 -6(2) . .
O1 C1 C2 C7 174.0(11) . .
Cd1 C1 C2 C7 -144(6) . .
C7 C2 C3 C4 -2.9(17) . .
C1 C2 C3 C4 -178.5(11) . .
C2 C3 C4 C5 1.8(16) . .
C3 C4 C5 C6 -0.2(15) . .
C3 C4 C5 N2 179.0(8) . 4_655
C4 C5 C6 C7 -0.2(15) . .
N2 C5 C6 C7 -179.4(8) 4_655 .
C5 C6 C7 C2 -0.9(16) . .
C3 C2 C7 C6 2.5(18) . .
C1 C2 C7 C6 178.1(11) . .
N2 C10 C11 N1 -1.6(10) . .
N3 Cd1 C21 O4 -172.0(5) . .
O1 Cd1 C21 O4 -24.3(8) . .
N1 Cd1 C21 O4 74.7(6) . .
O3 Cd1 C21 O4 -179.0(10) . .
O2 Cd1 C21 O4 -69.1(6) . .
C1 Cd1 C21 O4 -49.6(7) . .
N3 Cd1 C21 O3 7.0(7) . .
O1 Cd1 C21 O3 154.7(5) . .
N1 Cd1 C21 O3 -106.3(6) . .
O2 Cd1 C21 O3 109.9(6) . .
O4 Cd1 C21 O3 179.0(10) . .
C1 Cd1 C21 O3 129.4(6) . .
N3 Cd1 C21 C22 116(50) . .
O1 Cd1 C21 C22 -96(50) . .
N1 Cd1 C21 C22 3(50) . .
O3 Cd1 C21 C22 109(50) . .
O2 Cd1 C21 C22 -141(50) . .
O4 Cd1 C21 C22 -72(50) . .
C1 Cd1 C21 C22 -122(50) . .
O4 C21 C22 C23 4.8(15) . .
O3 C21 C22 C23 -175.2(10) . .
Cd1 C21 C22 C23 76(50) . .
O4 C21 C22 C27 -172.8(9) . .
O3 C21 C22 C27 7.2(14) . .
Cd1 C21 C22 C27 -101(50) . .
C27 C22 C23 C24 -5.6(16) . .
C21 C22 C23 C24 176.9(10) . .
C22 C23 C24 C25 5.8(18) . .
C23 C24 C25 C26 -3.6(17) . .
C23 C24 C25 N4 -178.2(11) . 8_744
C24 C25 C26 C27 1.3(14) . .
N4 C25 C26 C27 176.2(8) 8_744 .
C23 C22 C27 C26 3.4(14) . .
C21 C22 C27 C26 -179.0(8) . .
C25 C26 C27 C22 -1.2(14) . .
N3 C30 C31 N4 3.6(13) . .
N2 C9 N1 C11 -0.6(10) . .
C8 C9 N1 C11 175.0(8) . .
N2 C9 N1 Cd1 168.4(5) . .
C8 C9 N1 Cd1 -16.0(13) . .
C10 C11 N1 C9 1.4(10) . .
C10 C11 N1 Cd1 -168.1(6) . .
N3 Cd1 N1 C9 60.2(8) . .
O1 Cd1 N1 C9 -36.5(8) . .
O3 Cd1 N1 C9 160.7(8) . .
O2 Cd1 N1 C9 -66.1(10) . .
O4 Cd1 N1 C9 -144.9(8) . .
C1 Cd1 N1 C9 -49.5(9) . .
C21 Cd1 N1 C9 -171.7(8) . .
N3 Cd1 N1 C11 -132.5(6) . .
O1 Cd1 N1 C11 130.8(6) . .
O3 Cd1 N1 C11 -32.0(6) . .
O2 Cd1 N1 C11 101.2(8) . .
O4 Cd1 N1 C11 22.4(6) . .
C1 Cd1 N1 C11 117.8(7) . .
C21 Cd1 N1 C11 -4.4(7) . .
N1 C9 N2 C10 -0.3(10) . .
C8 C9 N2 C10 -176.0(8) . .
N1 C9 N2 C5 177.0(8) . 4_645
C8 C9 N2 C5 1.3(15) . 4_645
C11 C10 N2 C9 1.2(10) . .
C11 C10 N2 C5 -176.2(8) . 4_645
N4 C29 N3 C30 -3.6(11) . .
C28 C29 N3 C30 174.0(9) . .
N4 C29 N3 Cd1 158.8(7) . .
C28 C29 N3 Cd1 -23.6(15) . .
C31 C30 N3 C29 -0.1(12) . .
C31 C30 N3 Cd1 -164.3(7) . .
O1 Cd1 N3 C29 -178.7(9) . .
N1 Cd1 N3 C29 86.5(9) . .
O3 Cd1 N3 C29 -17.9(9) . .
O2 Cd1 N3 C29 -123.2(9) . .
O4 Cd1 N3 C29 -29.1(12) . .
C1 Cd1 N3 C29 -150.7(9) . .
C21 Cd1 N3 C29 -21.2(10) . .
O1 Cd1 N3 C30 -19.4(8) . .
N1 Cd1 N3 C30 -114.1(8) . .
O3 Cd1 N3 C30 141.5(8) . .
O2 Cd1 N3 C30 36.2(8) . .
O4 Cd1 N3 C30 130.3(8) . .
C1 Cd1 N3 C30 8.7(8) . .
C21 Cd1 N3 C30 138.2(8) . .
C30 C31 N4 C29 -5.7(13) . .
C30 C31 N4 C25 170.7(10) . 8_745
N3 C29 N4 C31 6.0(13) . .
C28 C29 N4 C31 -171.5(10) . .
N3 C29 N4 C25 -170.4(9) . 8_745
C28 C29 N4 C25 12.1(17) . 8_745
O2 C1 O1 Cd1 -6.7(16) . .
C2 C1 O1 Cd1 173.0(11) . .
N3 Cd1 O1 C1 98.6(8) . .
N1 Cd1 O1 C1 -155.0(8) . .
O3 Cd1 O1 C1 -23.6(11) . .
O2 Cd1 O1 C1 3.4(8) . .
O4 Cd1 O1 C1 -66.9(8) . .
C21 Cd1 O1 C1 -55.2(9) . .
O1 C1 O2 Cd1 6.3(15) . .
C2 C1 O2 Cd1 -173.4(13) . .
N3 Cd1 O2 C1 -95.3(10) . .
O1 Cd1 O2 C1 -3.5(9) . .
N1 Cd1 O2 C1 33.4(12) . .
O3 Cd1 O2 C1 166.0(9) . .
O4 Cd1 O2 C1 112.8(10) . .
C21 Cd1 O2 C1 138.8(10) . .
O4 C21 O3 Cd1 1.1(11) . .
C22 C21 O3 Cd1 -178.9(8) . .
N3 Cd1 O3 C21 -174.2(6) . .
O1 Cd1 O3 C21 -52.2(9) . .
N1 Cd1 O3 C21 77.8(6) . .
O2 Cd1 O3 C21 -74.9(6) . .
O4 Cd1 O3 C21 -0.6(6) . .
C1 Cd1 O3 C21 -66.5(7) . .
O3 C21 O4 Cd1 -1.0(10) . .
C22 C21 O4 Cd1 179.0(7) . .
N3 Cd1 O4 C21 14.0(9) . .
O1 Cd1 O4 C21 162.0(6) . .
N1 Cd1 O4 C21 -105.8(6) . .
O3 Cd1 O4 C21 0.6(6) . .
O2 Cd1 O4 C21 111.1(6) . .
C1 Cd1 O4 C21 136.2(6) . .
